data_7716246
loop_
_publ_author_name
'Sundaresan, Sriram'
'Eppelsheimer, Julian'
'Gera, Esha'
'Wiener, Lukas'
'Carrella, Luca M.'
'Vignesh, Kuduva R.'
'Rentschler, Eva'

_publ_section_title
;
 A combined theoretical and experimental approach to determine the right
 choice of co-ligand to impart spin crossover in Fe(II) complexes based on
 1,3,4-oxadiazole ligands.
;
_journal_issue 24
_journal_name_full 'Dalton transactions (Cambridge, England : 2003)'
_journal_page_first 10303
_journal_page_last 10317
_journal_paper_doi 10.1039/d4dt01141d
_journal_volume 53
_journal_year 2024
_chemical_formula_moiety 'C23 H19 Fe N7 O S2, 1.333(C2 H3 N), C1.167 H1 N0.667'
_chemical_formula_sum 'C28 H26.5 Fe N9.5 O S2'
_chemical_formula_weight 632.06
_space_group_crystal_system monoclinic
_space_group_IT_number 15
_space_group_name_Hall '-C 2yc'
_space_group_name_H-M_alt 'C 1 2/c 1'
_atom_sites_solution_hydrogens mixed
_atom_sites_solution_primary dual
_audit_creation_date 2024-04-16
_audit_creation_method
;
Olex2 1.5
(compiled 2024.02.16 svn.r378c4104 for OlexSys, GUI svn.r6928)
;
_audit_update_record
;
2024-04-16 deposited with the CCDC.	2024-05-30 downloaded from the CCDC.
;
_cell_angle_alpha 90
_cell_angle_beta 105.110(3)
_cell_angle_gamma 90
_cell_formula_units_Z 8
_cell_length_a 30.6059(10)
_cell_length_b 11.7584(5)
_cell_length_c 17.6574(6)
_cell_measurement_reflns_used 37934
_cell_measurement_temperature 173
_cell_measurement_theta_max 30.88
_cell_measurement_theta_min 1.86
_cell_volume 6134.8(4)
_computing_cell_refinement
;
X-Area Recipe 1.34.0.0 (STOE, 2019)
;
_computing_data_collection
;
X-Area Pilatus3_SV 1.31.154.0 (STOE, 2019)
;
_computing_data_reduction
;
X-Area Integrate 1.77.0.0 (STOE, 2019)
X-Area LANA 1.77.1.0 (STOE, 2019)
;
_computing_molecular_graphics 'Olex2 1.5 (Dolomanov et al., 2009)'
_computing_publication_material
;
STOE & Cie GmbH, X-Area, software package for collecting single-crystal or
multi-domain crystal data on STOE area-detector diffractometers, for image 
processing, for the correction and scaling of reflection intensities and 
for outlier rejection, version 1.88, Darmstadt 2019
;
_computing_structure_refinement 'SHELXL 2018/3 (Sheldrick, 2015)'
_computing_structure_solution 'SHELXT 2014/5 (Sheldrick, 2014)'
_diffrn_ambient_temperature 173
_diffrn_detector Pilatus100K
_diffrn_detector_area_resol_mean 5.81
_diffrn_detector_type 'DECTRIS PILATUS 100K'
_diffrn_measured_fraction_theta_full 1.000
_diffrn_measured_fraction_theta_max 0.919
_diffrn_measurement_details
;
 3079 frames, detector distance = 60 mm
;
_diffrn_measurement_device 'Eulerian 4-circle diffractometer'
_diffrn_measurement_device_type 'STOE STADIVARI'
_diffrn_measurement_method 'rotation method, \w scans'
_diffrn_radiation_collimation '1.2 0.6 mm diameter'
_diffrn_radiation_monochromator 'Graded multilayer mirror'
_diffrn_radiation_polarisn_norm 180
_diffrn_radiation_probe x-ray
_diffrn_radiation_type 'Mo K\a'
_diffrn_radiation_wavelength 0.71073
_diffrn_reflns_av_R_equivalents 0.0282
_diffrn_reflns_av_unetI/netI 0.0266
_diffrn_reflns_Laue_measured_fraction_full 1.000
_diffrn_reflns_Laue_measured_fraction_max 0.919
_diffrn_reflns_limit_h_max 43
_diffrn_reflns_limit_h_min -38
_diffrn_reflns_limit_k_max 16
_diffrn_reflns_limit_k_min -16
_diffrn_reflns_limit_l_max 25
_diffrn_reflns_limit_l_min -25
_diffrn_reflns_number 56051
_diffrn_reflns_point_group_measured_fraction_full 1.000
_diffrn_reflns_point_group_measured_fraction_max 0.919
_diffrn_reflns_theta_full 25.242
_diffrn_reflns_theta_max 30.969
_diffrn_reflns_theta_min 1.864
_diffrn_source 'Axo Mo'
_diffrn_source_current 0.830
_diffrn_source_power 0.050
_diffrn_source_voltage 60
_exptl_absorpt_coefficient_mu 0.667
_exptl_absorpt_correction_T_max 0.9852
_exptl_absorpt_correction_T_min 0.2527
_exptl_absorpt_correction_type multi-scan
_exptl_absorpt_process_details
;
STOE LANA, absorption correction by scaling of reflection intensities.
J. Koziskova, F. Hahn, J. Richter, J. Kozisek, "Comparison of different
absorption corrections on the model structure of tetrakis(\m~2~-acetato)-
diaqua-di-copper(II)", Acta Chimica Slovaca, vol. 9, no. 2, 2016, pp. 136 - 140.
Afterwards a spherical absorption correction was performed within STOE LANA.
;
_exptl_crystal_colour yellow
_exptl_crystal_colour_primary yellow
_exptl_crystal_density_diffrn 1.369
_exptl_crystal_density_method 'not measured'
_exptl_crystal_description block
_exptl_crystal_F_000 2616
_exptl_crystal_size_max 0.32
_exptl_crystal_size_mid 0.207
_exptl_crystal_size_min 0.11
_refine_diff_density_max 0.763
_refine_diff_density_min -0.562
_refine_diff_density_rms 0.049
_refine_ls_extinction_method none
_refine_ls_goodness_of_fit_ref 1.005
_refine_ls_hydrogen_treatment constr
_refine_ls_matrix_type full
_refine_ls_number_parameters 418
_refine_ls_number_reflns 8963
_refine_ls_number_restraints 18
_refine_ls_restrained_S_all 1.006
_refine_ls_R_factor_all 0.0415
_refine_ls_R_factor_gt 0.0302
_refine_ls_shift/su_max 0.002
_refine_ls_shift/su_mean 0.000
_refine_ls_structure_factor_coef Fsqd
_refine_ls_weighting_details 'w=1/[\s^2^(Fo^2^)+(0.0533P)^2^] where P=(Fo^2^+2Fc^2^)/3'
_refine_ls_weighting_scheme calc
_refine_ls_wR_factor_gt 0.0820
_refine_ls_wR_factor_ref 0.0848
_reflns_d_resolution_high 0.691
_reflns_d_resolution_low 10.925
_reflns_Friedel_coverage 0.000
_reflns_limit_h_max 43
_reflns_limit_h_min -38
_reflns_limit_k_max 16
_reflns_limit_k_min -16
_reflns_limit_l_max 25
_reflns_limit_l_min -25
_reflns_number_gt 6971
_reflns_number_total 8963
_reflns_threshold_expression 'I > 2\s(I)'
_cod_data_source_file d4dt01141d2.cif
_cod_data_source_block je-259-4
_cod_depositor_comments 'Adding full bibliography for 7716239--7716246.cif.'
_cod_original_formula_sum 'C28 H26.50 Fe N9.50 O S2'
_cod_database_code 7716246
_shelx_shelxl_version_number 2018/3
_shelx_space_group_comment
;
The symmetry employed for this shelxl refinement is uniquely defined
by the following loop, which should always be used as a source of
symmetry information in preference to the above space-group names.
They are only intended as comments.
;
_shelx_estimated_absorpt_t_max 0.930
_shelx_estimated_absorpt_t_min 0.815
_olex2_refinement_description
;
1. Fixed Uiso
 At 1.2 times of:
  All C(H) groups, All C(H,H) groups
 At 1.5 times of:
  All C(H,H,H) groups
2. Uiso/Uaniso restraints and constraints
Uanis(C31) \\sim Ueq, Uanis(C30) \\sim Ueq, Uanis(N11) \\sim Ueq: with sigma of
0.01 and sigma for terminal atoms of 0.02
3. Others
 Fixed Sof: N9(0.5) C26(0.5) C27(0.5) H27A(0.5) H27B(0.5) H27C(0.5) N10(0.5)
 C28(0.5) C29(0.5) H29A(0.5) H29B(0.5) H29C(0.5) N11(0.5) C30(0.5) C31(0.5)
 H31A(0.5) H31B(0.5) H31C(0.5)
4.a Riding coordinates:
 C29(H29A,H29B,H29C)
4.b Secondary CH2 refined with riding coordinates:
 C9(H9A,H9B), C10(H10A,H10B), C11(H11A,H11B)
4.c Aromatic/amide H refined with riding coordinates:
 C1(H1), C2(H2), C3(H3), C4(H4), C5(H5), C13(H13), C14(H14), C15(H15),
 C16(H16), C18(H18), C19(H19), C20(H20), C21(H21)
4.d Idealised Me refined as rotating group:
 C27(H27A,H27B,H27C), C31(H31A,H31B,H31C), C25(H25A,H25B,H25C)
;
_olex2_submission_special_instructions 'No special instructions were received'

loop_
_space_group_symop_operation_xyz
'x, y, z'
'-x, y, -z+1/2'
'x+1/2, y+1/2, z'
'-x+1/2, y+1/2, -z+1/2'
'-x, -y, -z'
'x, -y, z-1/2'
'-x+1/2, -y+1/2, -z'
'x+1/2, -y+1/2, z-1/2'

loop_
_atom_site_label
_atom_site_type_symbol
_atom_site_fract_x
_atom_site_fract_y
_atom_site_fract_z
_atom_site_U_iso_or_equiv
_atom_site_adp_type
_atom_site_occupancy
_atom_site_site_symmetry_order
_atom_site_calc_flag
_atom_site_refinement_flags_posn
_atom_site_refinement_flags_adp
_atom_site_refinement_flags_occupancy
_atom_site_disorder_assembly
_atom_site_disorder_group
Fe1 Fe 0.31332(2) 0.43992(2) 0.25356(2) 0.02178(5) Uani 1 1 d . . . . .
S1 S 0.33526(2) 0.76829(3) 0.10127(2) 0.03367(8) Uani 1 1 d . . . . .
S2 S 0.16149(2) 0.43669(4) 0.08673(3) 0.06056(14) Uani 1 1 d . . . . .
O1 O 0.43582(3) 0.34069(7) 0.41122(5) 0.02815(18) Uani 1 1 d . . . . .
N1 N 0.42463(3) 0.48577(9) 0.32772(6) 0.0286(2) Uani 1 1 d . . . . .
N2 N 0.38323(3) 0.43218(8) 0.32498(6) 0.0257(2) Uani 1 1 d . . . . .
N3 N 0.31220(3) 0.28758(8) 0.33504(6) 0.02284(19) Uani 1 1 d . . . . .
N4 N 0.33452(3) 0.29028(9) 0.19622(6) 0.0263(2) Uani 1 1 d . . . . .
N5 N 0.29681(3) 0.51146(8) 0.35894(6) 0.02350(19) Uani 1 1 d . . . . .
N6 N 0.32275(4) 0.58223(10) 0.19186(7) 0.0351(2) Uani 1 1 d . . . . .
N7 N 0.24563(4) 0.41224(10) 0.19288(7) 0.0329(2) Uani 1 1 d . . . . .
C1 C 0.52102(5) 0.54190(13) 0.37332(10) 0.0401(3) Uani 1 1 d . . . . .
H1 H 0.501947 0.587106 0.333560 0.048 Uiso 1 1 calc R U . . .
C2 C 0.56701(5) 0.56643(14) 0.39943(11) 0.0463(4) Uani 1 1 d . . . . .
H2 H 0.579468 0.628306 0.377452 0.056 Uiso 1 1 calc R U . . .
C3 C 0.59451(5) 0.50019(14) 0.45760(10) 0.0461(4) Uani 1 1 d . . . . .
H3 H 0.625786 0.517752 0.476062 0.055 Uiso 1 1 calc R U . . .
C4 C 0.57687(5) 0.40881(15) 0.48901(9) 0.0436(4) Uani 1 1 d . . . . .
H4 H 0.596114 0.363362 0.528396 0.052 Uiso 1 1 calc R U . . .
C5 C 0.53088(4) 0.38311(12) 0.46305(8) 0.0359(3) Uani 1 1 d . . . . .
H5 H 0.518737 0.320042 0.484355 0.043 Uiso 1 1 calc R U . . .
C6 C 0.50302(4) 0.45045(11) 0.40586(8) 0.0306(3) Uani 1 1 d . . . . .
C7 C 0.45442(4) 0.42920(10) 0.37927(8) 0.0278(2) Uani 1 1 d . . . . .
C8 C 0.39138(4) 0.34902(10) 0.37390(7) 0.0245(2) Uani 1 1 d . . . . .
C9 C 0.35751(4) 0.26630(10) 0.38924(7) 0.0260(2) Uani 1 1 d . . . . .
H9A H 0.367281 0.187746 0.381833 0.031 Uiso 1 1 calc R U . . .
H9B H 0.355734 0.274045 0.444189 0.031 Uiso 1 1 calc R U . . .
C10 C 0.29724(4) 0.19074(10) 0.28113(7) 0.0288(2) Uani 1 1 d . . . . .
H10A H 0.264391 0.197399 0.256153 0.035 Uiso 1 1 calc R U . . .
H10B H 0.302486 0.118714 0.311169 0.035 Uiso 1 1 calc R U . . .
C11 C 0.27785(4) 0.31530(10) 0.37742(7) 0.0272(2) Uani 1 1 d . . . . .
H11A H 0.281597 0.264114 0.423182 0.033 Uiso 1 1 calc R U . . .
H11B H 0.247240 0.302861 0.342359 0.033 Uiso 1 1 calc R U . . .
C12 C 0.32268(4) 0.18846(10) 0.21872(7) 0.0268(2) Uani 1 1 d . . . . .
C13 C 0.33250(5) 0.08774(12) 0.18644(8) 0.0376(3) Uani 1 1 d . . . . .
H13 H 0.323490 0.016810 0.203263 0.045 Uiso 1 1 calc R U . . .
C14 C 0.35578(6) 0.09257(13) 0.12899(9) 0.0465(4) Uani 1 1 d . . . . .
H14 H 0.362253 0.024847 0.104656 0.056 Uiso 1 1 calc R U . . .
C15 C 0.36945(6) 0.19642(13) 0.10750(9) 0.0427(3) Uani 1 1 d . . . . .
H15 H 0.386324 0.201267 0.069441 0.051 Uiso 1 1 calc R U . . .
C16 C 0.35826(5) 0.29301(12) 0.14204(7) 0.0335(3) Uani 1 1 d . . . . .
H16 H 0.367683 0.364625 0.127026 0.040 Uiso 1 1 calc R U . . .
C17 C 0.28229(4) 0.43686(10) 0.40487(7) 0.0244(2) Uani 1 1 d . . . . .
C18 C 0.27063(4) 0.47008(11) 0.47271(7) 0.0297(3) Uani 1 1 d . . . . .
H18 H 0.260295 0.415645 0.503837 0.036 Uiso 1 1 calc R U . . .
C19 C 0.27432(5) 0.58363(12) 0.49412(8) 0.0329(3) Uani 1 1 d . . . . .
H19 H 0.266338 0.608431 0.539949 0.040 Uiso 1 1 calc R U . . .
C20 C 0.28988(4) 0.66076(11) 0.44752(7) 0.0317(3) Uani 1 1 d . . . . .
H20 H 0.293014 0.739029 0.461193 0.038 Uiso 1 1 calc R U . . .
C21 C 0.30071(4) 0.62144(10) 0.38082(7) 0.0263(2) Uani 1 1 d . . . . .
H21 H 0.311367 0.674351 0.349094 0.032 Uiso 1 1 calc R U . . .
C22 C 0.32832(4) 0.65950(10) 0.15427(7) 0.0267(2) Uani 1 1 d . . . . .
C23 C 0.21080(4) 0.42211(11) 0.14846(8) 0.0295(3) Uani 1 1 d . . . . .
N9 N 0.48117(16) -0.2077(5) 0.2431(3) 0.1021(15) Uani 0.5 1 d . . P A -1
C26 C 0.45169(17) -0.1993(4) 0.2706(3) 0.0698(11) Uani 0.5 1 d . . P A -1
C27 C 0.4172(4) -0.1968(7) 0.3087(6) 0.0738(19) Uani 0.5 1 d . . P A -1
H27A H 0.399197 -0.266484 0.296707 0.111 Uiso 0.5 1 calc R U P A -1
H27B H 0.397817 -0.130655 0.290837 0.111 Uiso 0.5 1 calc R U P A -1
H27C H 0.430460 -0.191531 0.365478 0.111 Uiso 0.5 1 calc R U P A -1
N10 N 0.4395(3) 0.1256(6) 0.3178(4) 0.100(2) Uani 0.5 1 d . . P B -1
C28 C 0.46449(18) 0.1624(5) 0.2866(3) 0.0799(14) Uani 0.5 1 d . . P B -1
C29 C 0.4922(5) 0.2190(6) 0.2467(11) 0.121(4) Uani 0.5 1 d . . P B -1
H29A H 0.481469 0.215820 0.190537 0.182 Uiso 0.5 1 d R U P B -1
H29B H 0.496159 0.296940 0.263197 0.182 Uiso 0.5 1 d R U P B -1
H29C H 0.520559 0.179740 0.263197 0.182 Uiso 0.5 1 d R U P B -1
N11 N 0.5677(3) 0.0617(8) 0.1717(5) 0.112(3) Uani 0.5 1 d . U P C -1
C30 C 0.57361(19) -0.0359(7) 0.1782(3) 0.0881(16) Uani 0.5 1 d . U P C -1
C31 C 0.5818(4) -0.1473(8) 0.1915(8) 0.115(4) Uani 0.5 1 d . U P C -1
H31A H 0.563456 -0.176134 0.225189 0.173 Uiso 0.5 1 calc R U P C -1
H31B H 0.613955 -0.158569 0.217407 0.173 Uiso 0.5 1 calc R U P C -1
H31C H 0.574019 -0.188358 0.141443 0.173 Uiso 0.5 1 calc R U P C -1
N8 N 0.54656(6) 0.10238(16) 0.48257(13) 0.0787(5) Uani 1 1 d . . . . .
C24 C 0.54762(5) 0.00981(16) 0.46735(11) 0.0516(4) Uani 1 1 d . . . . .
C25 C 0.55000(8) -0.1111(2) 0.45174(16) 0.0790(6) Uani 1 1 d . . . . .
H25A H 0.530731 -0.128267 0.399333 0.118 Uiso 1 1 calc R U . . .
H25B H 0.539517 -0.154483 0.491014 0.118 Uiso 1 1 calc R U . . .
H25C H 0.581352 -0.131981 0.454339 0.118 Uiso 1 1 calc R U . . .

loop_
_atom_site_aniso_label
_atom_site_aniso_U_11
_atom_site_aniso_U_22
_atom_site_aniso_U_33
_atom_site_aniso_U_23
_atom_site_aniso_U_13
_atom_site_aniso_U_12
Fe1 0.02056(9) 0.02069(9) 0.02301(9) 0.00147(6) 0.00375(6) -0.00053(6)
S1 0.03259(17) 0.02872(16) 0.04382(18) 0.01125(13) 0.01733(14) 0.00389(12)
S2 0.0383(2) 0.0631(3) 0.0614(3) -0.0298(2) -0.02066(19) 0.02100(19)
O1 0.0189(4) 0.0285(4) 0.0350(4) 0.0044(3) 0.0032(3) -0.0027(3)
N1 0.0204(5) 0.0308(5) 0.0345(5) 0.0024(4) 0.0070(4) -0.0058(4)
N2 0.0191(5) 0.0281(5) 0.0288(5) 0.0030(4) 0.0042(4) -0.0050(4)
N3 0.0180(4) 0.0223(5) 0.0276(5) -0.0004(4) 0.0050(4) -0.0040(4)
N4 0.0249(5) 0.0259(5) 0.0268(5) 0.0000(4) 0.0044(4) 0.0013(4)
N5 0.0190(4) 0.0255(5) 0.0248(5) 0.0015(4) 0.0035(4) -0.0009(4)
N6 0.0337(6) 0.0338(6) 0.0364(6) 0.0098(5) 0.0067(5) -0.0003(5)
N7 0.0269(5) 0.0302(5) 0.0375(6) -0.0039(4) 0.0011(4) 0.0013(4)
C1 0.0270(7) 0.0406(8) 0.0534(9) -0.0003(6) 0.0116(6) -0.0064(6)
C2 0.0291(7) 0.0468(9) 0.0671(11) -0.0131(7) 0.0195(7) -0.0135(6)
C3 0.0202(6) 0.0550(10) 0.0632(10) -0.0269(8) 0.0114(6) -0.0079(6)
C4 0.0232(6) 0.0537(9) 0.0497(9) -0.0126(7) 0.0020(6) 0.0049(6)
C5 0.0243(6) 0.0385(7) 0.0437(8) -0.0045(6) 0.0064(5) 0.0010(5)
C6 0.0199(5) 0.0331(6) 0.0386(7) -0.0064(5) 0.0074(5) -0.0030(5)
C7 0.0223(5) 0.0276(6) 0.0342(6) -0.0007(5) 0.0083(5) -0.0048(4)
C8 0.0182(5) 0.0270(6) 0.0270(6) 0.0011(4) 0.0036(4) -0.0015(4)
C9 0.0212(5) 0.0263(6) 0.0289(6) 0.0059(4) 0.0039(4) -0.0029(4)
C10 0.0284(6) 0.0220(6) 0.0350(6) -0.0024(5) 0.0066(5) -0.0066(5)
C11 0.0234(6) 0.0265(6) 0.0339(6) 0.0021(5) 0.0114(5) -0.0057(5)
C12 0.0246(6) 0.0241(6) 0.0279(6) -0.0013(4) 0.0004(4) 0.0001(4)
C13 0.0450(8) 0.0258(6) 0.0405(7) -0.0047(5) 0.0083(6) 0.0024(6)
C14 0.0605(10) 0.0344(7) 0.0475(9) -0.0097(6) 0.0193(8) 0.0082(7)
C15 0.0494(9) 0.0455(8) 0.0371(7) -0.0041(6) 0.0187(6) 0.0067(7)
C16 0.0365(7) 0.0346(7) 0.0302(6) 0.0014(5) 0.0103(5) 0.0002(5)
C17 0.0174(5) 0.0274(6) 0.0278(6) 0.0023(4) 0.0049(4) -0.0012(4)
C18 0.0241(6) 0.0359(7) 0.0310(6) 0.0027(5) 0.0106(5) 0.0000(5)
C19 0.0316(7) 0.0373(7) 0.0314(6) -0.0026(5) 0.0108(5) 0.0040(5)
C20 0.0314(6) 0.0289(6) 0.0337(6) -0.0035(5) 0.0063(5) 0.0028(5)
C21 0.0241(6) 0.0253(6) 0.0277(6) 0.0019(4) 0.0034(4) 0.0004(4)
C22 0.0223(5) 0.0279(6) 0.0299(6) 0.0020(5) 0.0066(4) 0.0033(5)
C23 0.0278(6) 0.0274(6) 0.0318(6) -0.0090(5) 0.0051(5) 0.0031(5)
N9 0.094(4) 0.129(4) 0.090(3) 0.003(3) 0.035(3) 0.016(3)
C26 0.075(3) 0.070(3) 0.060(2) -0.0009(19) 0.010(2) 0.011(2)
C27 0.073(4) 0.085(5) 0.066(3) -0.003(4) 0.023(3) -0.001(4)
N10 0.101(5) 0.115(5) 0.084(4) -0.035(4) 0.023(3) -0.006(4)
C28 0.068(3) 0.109(4) 0.061(3) -0.032(3) 0.013(2) 0.009(3)
C29 0.105(11) 0.152(5) 0.130(5) -0.053(7) 0.073(6) -0.034(6)
N11 0.075(4) 0.158(8) 0.103(4) -0.029(6) 0.020(3) 0.004(5)
C30 0.064(3) 0.123(5) 0.073(3) 0.006(3) 0.010(2) -0.005(3)
C31 0.097(6) 0.141(9) 0.092(5) 0.031(7) -0.002(4) -0.062(7)
N8 0.0613(11) 0.0534(10) 0.1238(17) 0.0114(11) 0.0283(11) -0.0043(9)
C24 0.0330(8) 0.0553(11) 0.0653(11) 0.0162(8) 0.0106(7) -0.0013(7)
C25 0.0659(14) 0.0647(14) 0.1094(18) -0.0040(12) 0.0283(13) 0.0027(11)

loop_
_atom_type_symbol
_atom_type_description
_atom_type_scat_dispersion_real
_atom_type_scat_dispersion_imag
_atom_type_scat_source
C C 0.0033 0.0016 'International Tables Vol C Tables 4.2.6.8 and 6.1.1.4'
H H 0.0000 0.0000 'International Tables Vol C Tables 4.2.6.8 and 6.1.1.4'
Fe Fe 0.3463 0.8444 'International Tables Vol C Tables 4.2.6.8 and 6.1.1.4'
N N 0.0061 0.0033 'International Tables Vol C Tables 4.2.6.8 and 6.1.1.4'
O O 0.0106 0.0060 'International Tables Vol C Tables 4.2.6.8 and 6.1.1.4'
S S 0.1246 0.1234 'International Tables Vol C Tables 4.2.6.8 and 6.1.1.4'

loop_
_geom_angle_atom_site_label_1
_geom_angle_atom_site_label_2
_geom_angle_atom_site_label_3
_geom_angle
_geom_angle_site_symmetry_1
_geom_angle_site_symmetry_3
_geom_angle_publ_flag
N2 Fe1 N3 77.22(3) . . ?
N2 Fe1 N4 82.59(4) . . ?
N2 Fe1 N5 86.24(4) . . ?
N4 Fe1 N3 73.79(4) . . ?
N4 Fe1 N5 147.66(4) . . ?
N5 Fe1 N3 74.16(3) . . ?
N6 Fe1 N2 95.05(4) . . ?
N6 Fe1 N3 171.92(4) . . ?
N6 Fe1 N4 107.84(5) . . ?
N6 Fe1 N5 103.29(4) . . ?
N6 Fe1 N7 96.43(5) . . ?
N7 Fe1 N2 168.02(4) . . ?
N7 Fe1 N3 91.43(4) . . ?
N7 Fe1 N4 90.64(4) . . ?
N7 Fe1 N5 94.41(4) . . ?
C8 O1 C7 102.51(9) . . ?
C7 N1 N2 104.95(10) . . ?
N1 N2 Fe1 137.76(8) . . ?
C8 N2 Fe1 114.14(8) . . ?
C8 N2 N1 107.63(10) . . ?
C9 N3 Fe1 111.71(7) . . ?
C10 N3 Fe1 104.44(7) . . ?
C10 N3 C9 111.43(9) . . ?
C11 N3 Fe1 105.86(7) . . ?
C11 N3 C9 112.25(9) . . ?
C11 N3 C10 110.75(9) . . ?
C12 N4 Fe1 116.17(8) . . ?
C12 N4 C16 118.05(11) . . ?
C16 N4 Fe1 125.78(9) . . ?
C17 N5 Fe1 116.20(8) . . ?
C21 N5 Fe1 125.65(8) . . ?
C21 N5 C17 118.14(10) . . ?
C22 N6 Fe1 176.92(12) . . ?
C23 N7 Fe1 161.46(11) . . ?
C2 C1 H1 120.1 . . ?
C2 C1 C6 119.72(15) . . ?
C6 C1 H1 120.1 . . ?
C1 C2 H2 120.2 . . ?
C3 C2 C1 119.70(15) . . ?
C3 C2 H2 120.2 . . ?
C2 C3 H3 119.7 . . ?
C4 C3 C2 120.61(13) . . ?
C4 C3 H3 119.7 . . ?
C3 C4 H4 119.9 . . ?
C3 C4 C5 120.18(15) . . ?
C5 C4 H4 119.9 . . ?
C4 C5 H5 120.3 . . ?
C6 C5 C4 119.44(14) . . ?
C6 C5 H5 120.3 . . ?
C1 C6 C7 118.49(12) . . ?
C5 C6 C1 120.33(12) . . ?
C5 C6 C7 121.17(12) . . ?
O1 C7 C6 119.57(11) . . ?
N1 C7 O1 112.76(10) . . ?
N1 C7 C6 127.67(12) . . ?
O1 C8 C9 121.40(10) . . ?
N2 C8 O1 112.15(10) . . ?
N2 C8 C9 126.43(10) . . ?
N3 C9 C8 110.36(9) . . ?
N3 C9 H9A 109.6 . . ?
N3 C9 H9B 109.6 . . ?
C8 C9 H9A 109.6 . . ?
C8 C9 H9B 109.6 . . ?
H9A C9 H9B 108.1 . . ?
N3 C10 H10A 109.5 . . ?
N3 C10 H10B 109.5 . . ?
N3 C10 C12 110.63(10) . . ?
H10A C10 H10B 108.1 . . ?
C12 C10 H10A 109.5 . . ?
C12 C10 H10B 109.5 . . ?
N3 C11 H11A 109.5 . . ?
N3 C11 H11B 109.5 . . ?
N3 C11 C17 110.89(9) . . ?
H11A C11 H11B 108.0 . . ?
C17 C11 H11A 109.5 . . ?
C17 C11 H11B 109.5 . . ?
N4 C12 C10 115.60(10) . . ?
N4 C12 C13 122.61(12) . . ?
C13 C12 C10 121.79(12) . . ?
C12 C13 H13 120.8 . . ?
C12 C13 C14 118.43(14) . . ?
C14 C13 H13 120.8 . . ?
C13 C14 H14 120.3 . . ?
C15 C14 C13 119.35(13) . . ?
C15 C14 H14 120.3 . . ?
C14 C15 H15 120.6 . . ?
C16 C15 C14 118.83(14) . . ?
C16 C15 H15 120.6 . . ?
N4 C16 C15 122.67(13) . . ?
N4 C16 H16 118.7 . . ?
C15 C16 H16 118.7 . . ?
N5 C17 C11 116.19(10) . . ?
N5 C17 C18 122.31(11) . . ?
C18 C17 C11 121.47(11) . . ?
C17 C18 H18 120.5 . . ?
C19 C18 C17 119.00(12) . . ?
C19 C18 H18 120.5 . . ?
C18 C19 H19 120.5 . . ?
C18 C19 C20 118.94(12) . . ?
C20 C19 H19 120.5 . . ?
C19 C20 H20 120.6 . . ?
C21 C20 C19 118.76(12) . . ?
C21 C20 H20 120.6 . . ?
N5 C21 C20 122.84(11) . . ?
N5 C21 H21 118.6 . . ?
C20 C21 H21 118.6 . . ?
N6 C22 S1 179.07(12) . . ?
N7 C23 S2 179.30(13) . . ?
N9 C26 C27 174.9(7) . . ?
C26 C27 H27A 109.5 . . ?
C26 C27 H27B 109.5 . . ?
C26 C27 H27C 109.5 . . ?
H27A C27 H27B 109.5 . . ?
H27A C27 H27C 109.5 . . ?
H27B C27 H27C 109.5 . . ?
N10 C28 C29 173.5(8) . . ?
C28 C29 H29A 114.3 . . ?
C28 C29 H29B 110.2 . . ?
C28 C29 H29C 103.7 . . ?
H29A C29 H29B 109.5 . . ?
H29A C29 H29C 109.5 . . ?
H29B C29 H29C 109.5 . . ?
N11 C30 C31 175.7(9) . . ?
C30 C31 H31A 109.5 . . ?
C30 C31 H31B 109.5 . . ?
C30 C31 H31C 109.5 . . ?
H31A C31 H31B 109.5 . . ?
H31A C31 H31C 109.5 . . ?
H31B C31 H31C 109.5 . . ?
N8 C24 C25 177.2(2) . . ?
C24 C25 H25A 109.5 . . ?
C24 C25 H25B 109.5 . . ?
C24 C25 H25C 109.5 . . ?
H25A C25 H25B 109.5 . . ?
H25A C25 H25C 109.5 . . ?
H25B C25 H25C 109.5 . . ?

loop_
_geom_bond_atom_site_label_1
_geom_bond_atom_site_label_2
_geom_bond_distance
_geom_bond_site_symmetry_2
_geom_bond_publ_flag
Fe1 N2 2.1841(10) . ?
Fe1 N3 2.3033(10) . ?
Fe1 N4 2.2101(10) . ?
Fe1 N5 2.2171(10) . ?
Fe1 N6 2.0578(11) . ?
Fe1 N7 2.0949(11) . ?
S1 C22 1.6313(12) . ?
S2 C23 1.6239(13) . ?
O1 C7 1.3760(15) . ?
O1 C8 1.3515(13) . ?
N1 N2 1.4046(14) . ?
N1 C7 1.2921(16) . ?
N2 C8 1.2854(15) . ?
N3 C9 1.4865(15) . ?
N3 C10 1.4782(15) . ?
N3 C11 1.4770(15) . ?
N4 C12 1.3406(16) . ?
N4 C16 1.3440(16) . ?
N5 C17 1.3462(15) . ?
N5 C21 1.3460(16) . ?
N6 C22 1.1636(16) . ?
N7 C23 1.1529(17) . ?
C1 H1 0.9500 . ?
C1 C2 1.392(2) . ?
C1 C6 1.398(2) . ?
C2 H2 0.9500 . ?
C2 C3 1.385(3) . ?
C3 H3 0.9500 . ?
C3 C4 1.382(2) . ?
C4 H4 0.9500 . ?
C4 C5 1.3951(19) . ?
C5 H5 0.9500 . ?
C5 C6 1.3874(19) . ?
C6 C7 1.4599(17) . ?
C8 C9 1.4967(16) . ?
C9 H9A 0.9900 . ?
C9 H9B 0.9900 . ?
C10 H10A 0.9900 . ?
C10 H10B 0.9900 . ?
C10 C12 1.5063(18) . ?
C11 H11A 0.9900 . ?
C11 H11B 0.9900 . ?
C11 C17 1.5041(17) . ?
C12 C13 1.3809(18) . ?
C13 H13 0.9500 . ?
C13 C14 1.384(2) . ?
C14 H14 0.9500 . ?
C14 C15 1.376(2) . ?
C15 H15 0.9500 . ?
C15 C16 1.374(2) . ?
C16 H16 0.9500 . ?
C17 C18 1.3921(17) . ?
C18 H18 0.9500 . ?
C18 C19 1.3842(19) . ?
C19 H19 0.9500 . ?
C19 C20 1.3895(19) . ?
C20 H20 0.9500 . ?
C20 C21 1.3836(17) . ?
C21 H21 0.9500 . ?
N9 C26 1.135(6) . ?
C26 C27 1.391(10) . ?
C27 H27A 0.9800 . ?
C27 H27B 0.9800 . ?
C27 H27C 0.9800 . ?
N10 C28 1.139(8) . ?
C28 C29 1.403(16) . ?
C29 H29A 0.9599 . ?
C29 H29B 0.9598 . ?
C29 H29C 0.9598 . ?
N11 C30 1.163(9) . ?
C30 C31 1.342(11) . ?
C31 H31A 0.9800 . ?
C31 H31B 0.9800 . ?
C31 H31C 0.9800 . ?
N8 C24 1.124(3) . ?
C24 C25 1.453(3) . ?
C25 H25A 0.9800 . ?
C25 H25B 0.9800 . ?
C25 H25C 0.9800 . ?

loop_
_geom_torsion_atom_site_label_1
_geom_torsion_atom_site_label_2
_geom_torsion_atom_site_label_3
_geom_torsion_atom_site_label_4
_geom_torsion
_geom_torsion_site_symmetry_1
_geom_torsion_site_symmetry_2
_geom_torsion_site_symmetry_3
_geom_torsion_site_symmetry_4
_geom_torsion_publ_flag
Fe1 N2 C8 O1 173.83(7) . . . . ?
Fe1 N2 C8 C9 -4.76(16) . . . . ?
Fe1 N3 C9 C8 -1.32(12) . . . . ?
Fe1 N3 C10 C12 46.34(11) . . . . ?
Fe1 N3 C11 C17 -43.68(10) . . . . ?
Fe1 N4 C12 C10 -1.02(13) . . . . ?
Fe1 N4 C12 C13 178.17(10) . . . . ?
Fe1 N4 C16 C15 -178.53(11) . . . . ?
Fe1 N5 C17 C11 -1.75(13) . . . . ?
Fe1 N5 C17 C18 -179.82(9) . . . . ?
Fe1 N5 C21 C20 -179.91(9) . . . . ?
O1 C8 C9 N3 -174.28(10) . . . . ?
N1 N2 C8 O1 0.24(14) . . . . ?
N1 N2 C8 C9 -178.36(11) . . . . ?
N2 N1 C7 O1 0.24(14) . . . . ?
N2 N1 C7 C6 -178.86(12) . . . . ?
N2 C8 C9 N3 4.19(17) . . . . ?
N3 C10 C12 N4 -32.54(15) . . . . ?
N3 C10 C12 C13 148.26(12) . . . . ?
N3 C11 C17 N5 32.25(14) . . . . ?
N3 C11 C17 C18 -149.67(11) . . . . ?
N4 C12 C13 C14 0.5(2) . . . . ?
N5 C17 C18 C19 -0.41(18) . . . . ?
C1 C2 C3 C4 1.1(2) . . . . ?
C1 C6 C7 O1 -179.09(12) . . . . ?
C1 C6 C7 N1 0.0(2) . . . . ?
C2 C1 C6 C5 -1.0(2) . . . . ?
C2 C1 C6 C7 177.90(13) . . . . ?
C2 C3 C4 C5 -0.8(2) . . . . ?
C3 C4 C5 C6 -0.4(2) . . . . ?
C4 C5 C6 C1 1.3(2) . . . . ?
C4 C5 C6 C7 -177.58(13) . . . . ?
C5 C6 C7 O1 -0.18(19) . . . . ?
C5 C6 C7 N1 178.87(13) . . . . ?
C6 C1 C2 C3 -0.2(2) . . . . ?
C7 O1 C8 N2 -0.09(13) . . . . ?
C7 O1 C8 C9 178.58(11) . . . . ?
C7 N1 N2 Fe1 -171.58(10) . . . . ?
C7 N1 N2 C8 -0.29(13) . . . . ?
C8 O1 C7 N1 -0.11(14) . . . . ?
C8 O1 C7 C6 179.08(11) . . . . ?
C9 N3 C10 C12 -74.41(12) . . . . ?
C9 N3 C11 C17 78.44(12) . . . . ?
C10 N3 C9 C8 115.07(11) . . . . ?
C10 N3 C11 C17 -156.31(10) . . . . ?
C10 C12 C13 C14 179.62(13) . . . . ?
C11 N3 C9 C8 -120.05(11) . . . . ?
C11 N3 C10 C12 159.88(10) . . . . ?
C11 C17 C18 C19 -178.37(11) . . . . ?
C12 N4 C16 C15 2.11(19) . . . . ?
C12 C13 C14 C15 1.8(2) . . . . ?
C13 C14 C15 C16 -2.1(2) . . . . ?
C14 C15 C16 N4 0.1(2) . . . . ?
C16 N4 C12 C10 178.40(11) . . . . ?
C16 N4 C12 C13 -2.41(18) . . . . ?
C17 N5 C21 C20 -0.92(17) . . . . ?
C17 C18 C19 C20 -0.48(19) . . . . ?
C18 C19 C20 C21 0.65(19) . . . . ?
C19 C20 C21 N5 0.06(19) . . . . ?
C21 N5 C17 C11 179.17(10) . . . . ?
C21 N5 C17 C18 1.10(17) . . . . ?
